data_4129917
loop_
_publ_author_name
'Chorazy, Szymon'
'Stanek, Jan J.'
'Noga\'s, Wojciech'
'Majcher, Anna M.'
'Rams, Micha\/l'
'Kozie\/l, Marcin'
'Juszy\'nska-Ga\/l\;azka, Ewa'
'Nakabayashi, Koji'
'Ohkoshi, Shin-ichi'
'Sieklucka, Barbara'
'Podgajny, Robert'

_publ_section_title
;
 Tuning of Charge Transfer Assisted Phase Transition and Slow Magnetic
 Relaxation Functionalities in {Fe(9-x)Co(x)[W(CN)8]6} (x = 0-9) Molecular
 Solid Solution.
;
_journal_issue 5
_journal_name_full 'Journal of the American Chemical Society'
_journal_page_first 1635
_journal_page_last 1646
_journal_paper_doi 10.1021/jacs.5b11924
_journal_volume 138
_journal_year 2016
_chemical_formula_moiety 'C84 H60 Co3 Fe6 N48 O36 W6'
_chemical_formula_sum 'C84 H60 Co3 Fe6 N48 O36 W6'
_chemical_formula_weight 3932.79
_space_group_IT_number 15
_space_group_name_Hall '-C 2yc'
_space_group_name_H-M_alt 'C 1 2/c 1'
_symmetry_cell_setting monoclinic
_symmetry_Int_Tables_number 15
_symmetry_space_group_name_Hall '-C 2yc'
_symmetry_space_group_name_H-M 'C 1 2/c 1'
_atom_sites_solution_hydrogens geom
_audit_conform_dict_location ftp://ftp.iucr.org/pub/cif_core.dic
_audit_conform_dict_name cif_core.dic
_audit_conform_dict_version 2.4.3
_audit_creation_date 2015-05-14T15:20:30-00:00
_audit_creation_method 'WinGX routine CIF_UPDATE'
_cell_angle_alpha 90
_cell_angle_beta 114.3110(10)
_cell_angle_gamma 90
_cell_formula_units_Z 4
_cell_length_a 28.5736(5)
_cell_length_b 18.8126(4)
_cell_length_c 32.1223(6)
_cell_measurement_reflns_used 75781
_cell_measurement_temperature 130(2)
_cell_measurement_theta_max 27.474
_cell_measurement_theta_min 3.008
_cell_measurement_wavelength 0.71075
_cell_volume 15736.0(5)
_computing_molecular_graphics 'Ortep for Windows (Farrugia, 2012)'
_computing_publication_material 'WinGX publication routines (Farrugia, 2012)'
_computing_structure_refinement 'SHELXL-2014/7 (Sheldrick, 2014)'
_diffrn_ambient_temperature 130(2)
_diffrn_measured_fraction_theta_full 0.998
_diffrn_measured_fraction_theta_max 0.996
_diffrn_measurement_device_type 'Rigaku R-AXIS RAPID'
_diffrn_measurement_method \w
_diffrn_radiation_probe x-ray
_diffrn_radiation_type MoK\a
_diffrn_radiation_wavelength 0.71075
_diffrn_reflns_av_R_equivalents 0.0575
_diffrn_reflns_av_unetI/netI 0.0471
_diffrn_reflns_Laue_measured_fraction_full 0.998
_diffrn_reflns_Laue_measured_fraction_max 0.996
_diffrn_reflns_limit_h_max 35
_diffrn_reflns_limit_h_min -37
_diffrn_reflns_limit_k_max 24
_diffrn_reflns_limit_k_min -24
_diffrn_reflns_limit_l_max 41
_diffrn_reflns_limit_l_min -41
_diffrn_reflns_number 75781
_diffrn_reflns_point_group_measured_fraction_full 0.998
_diffrn_reflns_point_group_measured_fraction_max 0.996
_diffrn_reflns_theta_full 25.242
_diffrn_reflns_theta_max 27.474
_diffrn_reflns_theta_min 3.008
_diffrn_standards_number 0
_exptl_absorpt_coefficient_mu 5.279
_exptl_absorpt_correction_T_max 1.0000
_exptl_absorpt_correction_T_min 0.6063
_exptl_absorpt_correction_type multi-scan
_exptl_absorpt_process_details 'ABSCOR (Rigaku, 1995)'
_exptl_crystal_colour brown
_exptl_crystal_density_diffrn 1.66
_exptl_crystal_density_method 'not measured'
_exptl_crystal_description block
_exptl_crystal_F_000 7476
_exptl_crystal_size_max 0.2
_exptl_crystal_size_mid 0.11
_exptl_crystal_size_min 0.1
_refine_diff_density_max 1.738
_refine_diff_density_min -2.166
_refine_diff_density_rms 0.191
_refine_ls_extinction_method none
_refine_ls_goodness_of_fit_ref 1.078
_refine_ls_hydrogen_treatment constr
_refine_ls_matrix_type full
_refine_ls_number_constraints 0
_refine_ls_number_parameters 775
_refine_ls_number_reflns 17960
_refine_ls_number_restraints 115
_refine_ls_restrained_S_all 1.086
_refine_ls_R_factor_all 0.07
_refine_ls_R_factor_gt 0.0493
_refine_ls_shift/su_max 0.002
_refine_ls_shift/su_mean 0
_refine_ls_structure_factor_coef Fsqd
_refine_ls_weighting_details 'w=1/[\s^2^(Fo^2^)+(0.0531P)^2^+208.9198P] where P=(Fo^2^+2Fc^2^)/3'
_refine_ls_weighting_scheme calc
_refine_ls_wR_factor_gt 0.1159
_refine_ls_wR_factor_ref 0.1321
_reflns_Friedel_coverage 0
_reflns_number_gt 13865
_reflns_number_total 17960
_reflns_threshold_expression 'I > 2\s(I)'
_cod_data_source_file ja5b11924_si_003.cif
_cod_data_source_block Co3Fe6W6_LT
_cod_original_sg_symbol_H-M 'C 2/c'
_cod_database_code 4129917
_shelx_estimated_absorpt_t_min 0.418
_shelx_estimated_absorpt_t_max 0.62

loop_
_symmetry_equiv_pos_as_xyz
'x, y, z'
'-x, y, -z+1/2'
'x+1/2, y+1/2, z'
'-x+1/2, y+1/2, -z+1/2'
'-x, -y, -z'
'x, -y, z-1/2'
'-x+1/2, -y+1/2, -z'
'x+1/2, -y+1/2, z-1/2'

loop_
_atom_site_label
_atom_site_type_symbol
_atom_site_fract_x
_atom_site_fract_y
_atom_site_fract_z
_atom_site_U_iso_or_equiv
_atom_site_adp_type
_atom_site_occupancy
_atom_site_site_symmetry_order
_atom_site_calc_flag
_atom_site_refinement_flags_posn
_atom_site_refinement_flags_adp
_atom_site_refinement_flags_occupancy
_atom_site_disorder_assembly
_atom_site_disorder_group
W1 W 0.42028(2) 0.83572(2) 0.11976(2) 0.03406(9) Uani 1 1 d . . . . .
W2 W 0.67611(2) 0.66013(2) 0.23606(2) 0.02803(8) Uani 1 1 d . . . . .
W3 W 0.44074(2) 0.44611(2) 0.12569(2) 0.02846(8) Uani 1 1 d . . . . .
Co1 Co 0.5 0.64675(7) 0.25 0.0198(2) Uani 1 2 d S T P . .
Co2 Co 0.60683(4) 0.92283(6) 0.23355(4) 0.0377(3) Uani 0.5 1 d . . P . .
Fe2 Fe 0.60683(4) 0.92283(6) 0.23355(4) 0.0377(3) Uani 0.5 1 d . . P . .
Fe5 Fe 0.28356(4) 0.62576(6) 0.08831(4) 0.0342(2) Uani 1 1 d . . . . .
Fe3 Fe 0.63020(4) 0.38616(6) 0.24764(4) 0.0282(2) Uani 1 1 d . . . . .
Fe4 Fe 0.52818(4) 0.65273(6) 0.06777(4) 0.0381(3) Uani 0.5 1 d . . P . .
Co4 Co 0.52818(4) 0.65273(6) 0.06777(4) 0.0381(3) Uani 0.5 1 d . . P . .
C11 C 0.4542(2) 0.7570(4) 0.1738(2) 0.0266(14) Uani 1 1 d . . . . .
N11 N 0.4738(2) 0.7173(3) 0.2026(2) 0.0263(12) Uani 1 1 d . . . . .
C12 C 0.4094(3) 0.8764(4) 0.1781(3) 0.0358(17) Uani 1 1 d . . . . .
N12 N 0.4052(2) 0.8969(4) 0.2094(3) 0.0429(17) Uani 1 1 d . . . . .
C13 C 0.4943(3) 0.8737(4) 0.1655(3) 0.0345(17) Uani 1 1 d . . . . .
N13 N 0.5339(2) 0.8940(4) 0.1894(3) 0.0410(16) Uani 1 1 d . . . . .
C14 C 0.4665(3) 0.7685(4) 0.0983(2) 0.0338(16) Uani 1 1 d . . . . .
N14 N 0.4904(3) 0.7304(4) 0.0866(2) 0.0382(15) Uani 1 1 d . . . . .
C15 C 0.3629(3) 0.7545(5) 0.1083(3) 0.0387(18) Uani 1 1 d . . . . .
N15 N 0.3324(3) 0.7119(4) 0.1002(2) 0.0468(18) Uani 1 1 d . . . . .
C16 C 0.3485(5) 0.8944(8) 0.0956(5) 0.087(4) Uani 1 1 d . U . . .
N16 N 0.3090(6) 0.9235(10) 0.0812(5) 0.161(7) Uani 1 1 d . U . . .
C17 C 0.3822(3) 0.8268(5) 0.0464(3) 0.047(2) Uani 1 1 d . . . . .
N17 N 0.3607(3) 0.8216(5) 0.0071(3) 0.063(2) Uani 1 1 d . . . . .
C18 C 0.4368(6) 0.9319(7) 0.0951(4) 0.092(4) Uani 1 1 d . U . . .
N18 N 0.4467(7) 0.9840(9) 0.0824(5) 0.172(7) Uani 1 1 d . U . . .
C21 C 0.6034(3) 0.6546(4) 0.2434(2) 0.0244(14) Uani 1 1 d . U . . .
N21 N 0.5653(2) 0.6492(3) 0.24619(19) 0.0263(12) Uani 1 1 d . U . . .
C22 C 0.6479(3) 0.7652(4) 0.2325(3) 0.0352(17) Uani 1 1 d . U . . .
N22 N 0.6338(3) 0.8232(4) 0.2308(3) 0.0452(17) Uani 1 1 d . . . . .
C23 C 0.6560(3) 0.5491(4) 0.2356(3) 0.0305(15) Uani 1 1 d . . . . .
N23 N 0.6469(2) 0.4912(4) 0.2388(2) 0.0369(15) Uani 1 1 d . . . . .
C24 C 0.6189(3) 0.6479(4) 0.1674(3) 0.0345(17) Uani 1 1 d . U . . .
N24 N 0.5875(3) 0.6456(4) 0.1309(2) 0.0420(17) Uani 1 1 d . . . . .
C25 C 0.6972(3) 0.6393(4) 0.3064(3) 0.0312(16) Uani 1 1 d . . . . .
N25 N 0.7073(2) 0.6272(4) 0.3447(2) 0.0409(16) Uani 1 1 d . . . . .
C26 C 0.7394(4) 0.5970(5) 0.2390(3) 0.048(2) Uani 1 1 d . U . . .
N26 N 0.7740(3) 0.5627(5) 0.2412(4) 0.077(3) Uani 1 1 d . U . . .
C27 C 0.7016(4) 0.7087(6) 0.1878(4) 0.064(3) Uani 1 1 d . U . . .
N27A N 0.7187(8) 0.7526(12) 0.1699(8) 0.071(6) Uani 0.5 1 d . U P A 1
N27B N 0.7158(8) 0.7213(11) 0.1583(7) 0.058(5) Uiso 0.5 1 d . . P A 2
C28 C 0.7418(3) 0.7254(4) 0.2755(3) 0.0407(19) Uani 1 1 d . . . . .
N28 N 0.7766(3) 0.7615(4) 0.2946(3) 0.055(2) Uani 1 1 d . . . . .
C31 C 0.4656(2) 0.5301(4) 0.1773(2) 0.0271(14) Uani 1 1 d . . . . .
N31 N 0.4773(2) 0.5741(3) 0.20407(19) 0.0255(12) Uani 1 1 d . . . . .
C32 C 0.5146(3) 0.4151(4) 0.1755(2) 0.0273(15) Uani 1 1 d . . . . .
N32 N 0.5551(2) 0.3976(3) 0.2013(2) 0.0344(14) Uani 1 1 d . . . . .
C33 C 0.4084(3) 0.4196(4) 0.1731(3) 0.0335(17) Uani 1 1 d . . . . .
N33 N 0.3907(2) 0.4067(3) 0.1988(2) 0.0343(14) Uani 1 1 d . . . . .
C34 C 0.4705(3) 0.5294(4) 0.0975(2) 0.0321(16) Uani 1 1 d . U . . .
N34 N 0.4881(3) 0.5730(4) 0.0834(2) 0.0435(17) Uani 1 1 d . . . . .
C35 C 0.3772(3) 0.5188(5) 0.1092(3) 0.0373(17) Uani 1 1 d . U . . .
N35 N 0.3434(3) 0.5565(4) 0.1011(2) 0.0469(18) Uani 1 1 d . . . . .
C36 C 0.4295(6) 0.3364(6) 0.1253(5) 0.091(5) Uani 1 1 d . . . . .
N36A N 0.4331(7) 0.2722(9) 0.1350(6) 0.090(5) Uani 0.7 1 d . U P . .
N36B N 0.3989(15) 0.282(2) 0.1080(13) 0.080(10) Uiso 0.3 1 d . . P . .
C37A C 0.3834(5) 0.4244(8) 0.0603(5) 0.099(4) Uani 1 1 d . U . . .
N37A N 0.3525(7) 0.4176(10) 0.0227(5) 0.186(8) Uani 1 1 d . U . . .
C38 C 0.4792(3) 0.3971(5) 0.0878(3) 0.043(2) Uani 1 1 d . . . . .
N38 N 0.4997(4) 0.3717(5) 0.0671(3) 0.066(2) Uani 1 1 d . . . . .
O41 O 0.4740(2) 0.6567(4) 0.00139(19) 0.0532(17) Uani 1 1 d . . . B 1
C42A C 0.4255(7) 0.6901(12) -0.0164(7) 0.049(5) Uiso 0.5 1 d . . P B 1
H42A H 0.4078 0.6795 0.003 0.074 Uiso 0.5 1 calc R U P B 1
H42B H 0.4053 0.6728 -0.047 0.074 Uiso 0.5 1 calc R U P B 1
H42C H 0.4299 0.7412 -0.0173 0.074 Uiso 0.5 1 calc R U P B 1
O43 O 0.5662(3) 0.7303(4) 0.0476(3) 0.065(2) Uani 1 1 d D . . C 1
C44A C 0.6194(5) 0.7363(18) 0.0569(11) 0.165(12) Uiso 0.7 1 d D . P C 1
H44A H 0.6249 0.7789 0.0425 0.248 Uiso 0.35 1 calc R U P C 1
H44B H 0.6394 0.7391 0.0896 0.248 Uiso 0.35 1 calc R U P C 1
H44C H 0.63 0.695 0.0449 0.248 Uiso 0.35 1 calc R U P C 1
H44D H 0.638 0.6964 0.0755 0.248 Uiso 0.35 1 calc R U P C 1
H44E H 0.6234 0.7363 0.0284 0.248 Uiso 0.35 1 calc R U P C 1
H44F H 0.6329 0.7803 0.0732 0.248 Uiso 0.35 1 calc R U P C 1
O45 O 0.5659(3) 0.5803(4) 0.0428(2) 0.0576(17) Uani 1 1 d . . . D 1
C46A C 0.5551(9) 0.5096(12) 0.0308(8) 0.062(5) Uiso 0.5 1 d . . P D 1
H46A H 0.5671 0.4976 0.0074 0.093 Uiso 0.5 1 calc R U P D 1
H46B H 0.5184 0.5019 0.019 0.093 Uiso 0.5 1 calc R U P D 1
H46C H 0.5725 0.4799 0.0574 0.093 Uiso 0.5 1 calc R U P D 1
O51 O 0.2685(2) 0.6227(4) 0.0189(2) 0.0587(18) Uani 1 1 d . . . E 1
C52A C 0.2668(11) 0.6812(15) -0.0063(9) 0.086(8) Uiso 0.5 1 d . . P E 1
H52A H 0.2503 0.7197 0.0027 0.129 Uiso 0.5 1 calc R U P E 1
H52B H 0.2473 0.6706 -0.0384 0.129 Uiso 0.5 1 calc R U P E 1
H52C H 0.3014 0.695 -0.0012 0.129 Uiso 0.5 1 calc R U P E 1
O53 O 0.2209(2) 0.6926(4) 0.07112(19) 0.0491(15) Uani 1 1 d . . . F 1
C54 C 0.2168(4) 0.7517(6) 0.0965(4) 0.068(3) Uiso 1 1 d . . . F 1
H54A H 0.1834 0.7737 0.0808 0.102 Uiso 0.5 1 calc R U P F 1
H54B H 0.2206 0.7361 0.1266 0.102 Uiso 0.5 1 calc R U P F 1
H54C H 0.2434 0.7859 0.0997 0.102 Uiso 0.5 1 calc R U P F 1
H54D H 0.2483 0.7567 0.1239 0.102 Uiso 0.5 1 calc R U P F 1
H54E H 0.211 0.7944 0.0781 0.102 Uiso 0.5 1 calc R U P F 1
H54F H 0.1882 0.7446 0.105 0.102 Uiso 0.5 1 calc R U P F 1
O55 O 0.2340(3) 0.5401(4) 0.0737(3) 0.0644(19) Uani 1 1 d D . . G 1
C56A C 0.2506(9) 0.4759(12) 0.1078(8) 0.110(7) Uiso 0.7 1 d . . P G 1
H56A H 0.2712 0.4432 0.0991 0.165 Uiso 1 1 calc R U . G 1
H56B H 0.2203 0.4516 0.1069 0.165 Uiso 1 1 calc R U . G 1
H56C H 0.2706 0.4932 0.1385 0.165 Uiso 1 1 calc R U . G 1
O61 O 0.6208(3) 0.9545(4) 0.1776(3) 0.065(2) Uani 1 1 d . . . H 1
C62 C 0.6069(6) 0.9087(8) 0.1371(5) 0.097(4) Uiso 1 1 d . . . H 1
H62A H 0.6107 0.8592 0.1465 0.146 Uiso 1 1 calc R U . H 1
H62B H 0.6294 0.9189 0.122 0.146 Uiso 1 1 calc R U . H 1
H62C H 0.5716 0.9178 0.1163 0.146 Uiso 1 1 calc R U . H 1
O63 O 0.6781(2) 0.9578(4) 0.2751(3) 0.0597(18) Uani 1 1 d . . . I 1
C64 C 0.7135(4) 0.9224(6) 0.3147(4) 0.067(3) Uiso 1 1 d . . . I 1
H64A H 0.7218 0.9528 0.3412 0.1 Uiso 1 1 calc R U . I 1
H64B H 0.7446 0.9114 0.3107 0.1 Uiso 1 1 calc R U . I 1
H64C H 0.6982 0.8786 0.3192 0.1 Uiso 1 1 calc R U . I 1
O65 O 0.5850(3) 1.0264(3) 0.2360(3) 0.0615(18) Uani 1 1 d . . . J 1
C66 C 0.5353(6) 1.0540(9) 0.2078(6) 0.117(5) Uiso 1 1 d . . . J 1
H66A H 0.5285 1.0468 0.1759 0.176 Uiso 1 1 calc R U . J 1
H66B H 0.5343 1.1044 0.2137 0.176 Uiso 1 1 calc R U . J 1
H66C H 0.5095 1.0294 0.2147 0.176 Uiso 1 1 calc R U . J 1
O71 O 0.7068(2) 0.3717(3) 0.2931(2) 0.0501(15) Uani 1 1 d . . . K 1
C72 C 0.7499(4) 0.4025(6) 0.2873(4) 0.068(3) Uiso 1 1 d . . . K 1
H72A H 0.7815 0.3885 0.3126 0.101 Uiso 0.5 1 calc R U P K 1
H72B H 0.7502 0.3858 0.2589 0.101 Uiso 0.5 1 calc R U P K 1
H72C H 0.7469 0.4539 0.2866 0.101 Uiso 0.5 1 calc R U P K 1
H72D H 0.7376 0.4303 0.2594 0.101 Uiso 0.5 1 calc R U P K 1
H72E H 0.7689 0.433 0.3132 0.101 Uiso 0.5 1 calc R U P K 1
H72F H 0.7722 0.3649 0.2855 0.101 Uiso 0.5 1 calc R U P K 1
O73 O 0.6516(2) 0.3584(3) 0.19500(19) 0.0448(14) Uani 1 1 d . . . L 1
C74 C 0.6352(4) 0.3916(6) 0.1518(4) 0.065(3) Uiso 1 1 d . . . L 1
H74A H 0.5984 0.3861 0.1354 0.097 Uiso 1 1 calc R U . L 1
H74B H 0.6523 0.3698 0.1345 0.097 Uiso 1 1 calc R U . L 1
H74C H 0.6437 0.4418 0.1559 0.097 Uiso 1 1 calc R U . L 1
O75 O 0.6215(3) 0.2787(3) 0.2555(2) 0.0574(17) Uani 1 1 d . . . M 1
C76A C 0.6457(13) 0.2179(18) 0.2638(12) 0.146(12) Uiso 0.6 1 d . . P M 1
H76A H 0.6225 0.1804 0.2638 0.218 Uiso 0.5 1 calc R U P M 1
H76B H 0.6579 0.2084 0.2402 0.218 Uiso 0.5 1 calc R U P M 1
H76C H 0.6747 0.2199 0.2933 0.218 Uiso 0.5 1 calc R U P M 1
H76D H 0.6809 0.2254 0.2678 0.218 Uiso 0.3 1 calc R U P M 1
H76E H 0.6455 0.1973 0.2914 0.218 Uiso 0.3 1 calc R U P M 1
H76F H 0.6287 0.1859 0.2383 0.218 Uiso 0.3 1 calc R U P M 1
C42B C 0.4182(8) 0.6588(12) -0.0116(7) 0.050(5) Uiso 0.5 1 d . . P N 2
C44B C 0.596(2) 0.789(3) 0.0818(17) 0.097(14) Uiso 0.3 1 d . . P O 2
C46B C 0.5863(12) 0.5165(17) 0.0633(10) 0.093(8) Uiso 0.5 1 d . . P P 2
C52B C 0.3102(10) 0.6144(14) 0.0026(9) 0.077(7) Uiso 0.5 1 d . . P Q 2
C56B C 0.184(2) 0.538(3) 0.0794(19) 0.110(17) Uiso 0.3 1 d . . P R 2
C76B C 0.6149(14) 0.221(2) 0.2203(12) 0.088(10) Uiso 0.4 1 d . . P S 2
C1 C 0.1517(9) 0.6072(17) 0.1363(11) 0.154(11) Uiso 0.7 1 d D . P . .
O1 O 0.1070(5) 0.5774(8) 0.1397(5) 0.131(4) Uiso 0.9 1 d D . P . .
C2B C 0.3309(12) 0.085(4) 0.1517(17) 0.15(2) Uiso 0.3 1 d D . P T 1
C2A C 0.3942(12) 0.0754(17) 0.1492(9) 0.151(11) Uiso 0.7 1 d D . P U 2
O2 O 0.3818(7) 0.0859(9) 0.1869(6) 0.178(6) Uiso 1 1 d D . . U 2
C3 C 0.2915(11) 0.4334(16) -0.1008(10) 0.142(10) Uiso 0.7 1 d D . P . .
O3 O 0.3363(11) 0.4038(17) -0.0651(10) 0.240(13) Uiso 0.7 1 d D . P . .
C4A C 0.2928(11) 0.2961(17) 0.1032(10) 0.146(10) Uiso 0.7 1 d D . P V 1
O4A O 0.2634(6) 0.3180(9) 0.1280(5) 0.110(5) Uiso 0.7 1 d D . P V 1
C4B C 0.3110(16) 0.254(3) 0.1225(14) 0.094(14) Uiso 0.3 1 d D . P W 2
O4B O 0.3513(12) 0.2189(18) 0.1594(11) 0.098(10) Uiso 0.3 1 d D . P W 2
C5A C -0.0309(14) 0.6635(17) 0.0884(13) 0.179(14) Uiso 0.7 1 d D . P . .
O5 O -0.0012(9) 0.6099(13) 0.0783(8) 0.182(9) Uiso 0.7 1 d D . P . .
C6 C 0.2180(15) 0.442(2) -0.0056(15) 0.182(16) Uiso 0.6 1 d D . P . .
O6A O 0.250(2) 0.490(3) -0.017(2) 0.22(3) Uiso 0.3 1 d D . P X 1
O6B O 0.1731(11) 0.4745(18) -0.0040(8) 0.117(12) Uiso 0.3 1 d D . P X 2
O7 O 0.0184(10) 0.3456(13) 0.0034(9) 0.194(10) Uiso 0.7 1 d D . P . .
C7 C -0.0137(16) 0.395(2) 0.0139(16) 0.126(15) Uiso 0.4 1 d D . P . .
O8 O 0.5 0.2677(17) 0.25 0.197(12) Uiso 0.8 2 d DS . P . .
C8 C 0.5434(9) 0.2253(13) 0.2737(9) 0.172(10) Uiso 0.9 1 d D . P . .

loop_
_atom_site_aniso_label
_atom_site_aniso_U_11
_atom_site_aniso_U_22
_atom_site_aniso_U_33
_atom_site_aniso_U_23
_atom_site_aniso_U_13
_atom_site_aniso_U_12
W1 0.03438(16) 0.02959(17) 0.03136(16) 0.00685(12) 0.00663(14) 0.00306(13)
W2 0.01772(13) 0.03234(16) 0.03575(16) 0.00227(12) 0.01274(12) 0.00117(11)
W3 0.02498(14) 0.03451(17) 0.02445(14) -0.00453(12) 0.00872(12) 0.00024(12)
Co1 0.0143(5) 0.0248(7) 0.0204(6) 0 0.0070(5) 0
Co2 0.0244(5) 0.0325(6) 0.0573(7) 0.0081(5) 0.0181(5) -0.0019(4)
Fe2 0.0244(5) 0.0325(6) 0.0573(7) 0.0081(5) 0.0181(5) -0.0019(4)
Fe5 0.0223(5) 0.0431(7) 0.0275(5) 0.0055(5) 0.0005(4) 0.0027(5)
Fe3 0.0261(5) 0.0281(5) 0.0328(5) 0.0025(4) 0.0145(4) 0.0063(4)
Fe4 0.0419(6) 0.0505(7) 0.0275(5) 0.0022(5) 0.0198(5) 0.0001(5)
Co4 0.0419(6) 0.0505(7) 0.0275(5) 0.0022(5) 0.0198(5) 0.0001(5)
C11 0.018(3) 0.030(4) 0.032(4) 0.000(3) 0.010(3) 0.002(3)
N11 0.022(3) 0.026(3) 0.032(3) -0.002(3) 0.013(3) -0.004(2)
C12 0.024(4) 0.040(5) 0.036(4) 0.003(3) 0.006(3) 0.003(3)
N12 0.030(3) 0.051(5) 0.048(4) -0.003(3) 0.016(3) 0.007(3)
C13 0.032(4) 0.031(4) 0.044(4) 0.008(3) 0.019(4) 0.004(3)
N13 0.029(3) 0.039(4) 0.054(4) 0.008(3) 0.017(3) -0.001(3)
C14 0.040(4) 0.038(4) 0.025(3) 0.002(3) 0.014(3) -0.002(3)
N14 0.046(4) 0.042(4) 0.031(3) 0.002(3) 0.020(3) -0.007(3)
C15 0.022(3) 0.043(5) 0.041(4) 0.015(4) 0.002(3) 0.004(3)
N15 0.033(4) 0.060(5) 0.034(4) 0.010(3) 0.001(3) -0.003(4)
C16 0.086(5) 0.089(6) 0.081(5) 0.005(4) 0.028(4) 0.025(4)
N16 0.148(11) 0.196(14) 0.125(10) 0.038(10) 0.043(9) 0.118(11)
C17 0.038(4) 0.056(6) 0.035(4) 0.009(4) 0.004(4) 0.000(4)
N17 0.051(5) 0.072(6) 0.049(5) 0.012(4) 0.003(4) 0.005(4)
C18 0.098(7) 0.079(7) 0.069(6) 0.034(5) 0.002(5) -0.033(6)
N18 0.192(14) 0.137(12) 0.118(10) 0.053(9) -0.006(9) -0.077(10)
C21 0.0242(16) 0.0249(16) 0.0244(16) 0.0003(9) 0.0103(10) 0.0003(9)
N21 0.0257(15) 0.0263(15) 0.0267(15) 0.0002(9) 0.0106(10) 0.0004(9)
C22 0.0345(18) 0.0353(19) 0.0359(18) 0.0008(10) 0.0147(11) -0.0009(10)
N22 0.032(3) 0.041(4) 0.063(5) 0.003(3) 0.019(4) -0.002(3)
C23 0.020(3) 0.036(4) 0.035(4) 0.003(3) 0.010(3) 0.005(3)
N23 0.022(3) 0.043(4) 0.047(4) 0.003(3) 0.015(3) 0.007(3)
C24 0.029(3) 0.041(4) 0.037(3) -0.001(3) 0.016(3) 0.001(3)
N24 0.041(4) 0.056(5) 0.032(4) 0.005(3) 0.019(3) -0.002(3)
C25 0.018(3) 0.036(4) 0.036(4) -0.003(3) 0.008(3) 0.003(3)
N25 0.027(3) 0.046(4) 0.039(4) -0.007(3) 0.004(3) -0.005(3)
C26 0.047(2) 0.048(2) 0.049(2) 0.0001(10) 0.0199(13) 0.0001(10)
N26 0.032(4) 0.065(6) 0.142(9) 0.001(6) 0.043(5) 0.008(4)
C27 0.055(4) 0.077(5) 0.068(4) 0.015(4) 0.034(4) -0.004(4)
N27A 0.069(9) 0.074(10) 0.084(9) 0.010(8) 0.044(7) 0.000(7)
C28 0.031(4) 0.034(4) 0.057(5) 0.002(4) 0.018(4) -0.002(3)
N28 0.037(4) 0.051(5) 0.070(5) 0.000(4) 0.016(4) -0.007(4)
C31 0.019(3) 0.032(4) 0.030(4) 0.002(3) 0.009(3) -0.003(3)
N31 0.020(3) 0.032(3) 0.026(3) 0.007(3) 0.011(2) 0.002(2)
C32 0.035(4) 0.036(4) 0.013(3) -0.002(3) 0.013(3) 0.000(3)
N32 0.035(3) 0.034(4) 0.036(3) 0.002(3) 0.017(3) 0.008(3)
C33 0.025(3) 0.034(4) 0.048(4) -0.016(3) 0.020(4) 0.001(3)
N33 0.037(3) 0.031(4) 0.037(3) -0.002(3) 0.017(3) 0.002(3)
C34 0.037(3) 0.039(3) 0.024(3) 0.003(3) 0.016(3) 0.005(3)
N34 0.058(4) 0.045(4) 0.033(3) -0.002(3) 0.024(4) -0.001(4)
C35 0.037(3) 0.041(4) 0.031(3) 0.003(3) 0.011(3) 0.002(3)
N35 0.042(4) 0.058(5) 0.032(3) 0.005(3) 0.006(3) 0.014(4)
C36 0.141(13) 0.044(6) 0.142(13) -0.032(7) 0.113(12) -0.016(7)
N36A 0.098(8) 0.083(8) 0.106(8) -0.015(7) 0.058(7) -0.002(7)
C37A 0.081(7) 0.090(7) 0.084(7) -0.040(6) -0.007(6) 0.027(6)
N37A 0.159(12) 0.177(13) 0.116(10) -0.097(10) -0.049(9) 0.054(10)
C38 0.052(5) 0.048(5) 0.041(4) -0.002(4) 0.030(4) 0.009(4)
N38 0.088(7) 0.066(6) 0.057(5) -0.009(4) 0.045(5) 0.006(5)
O41 0.047(4) 0.085(5) 0.029(3) -0.002(3) 0.016(3) 0.010(3)
O43 0.055(4) 0.074(5) 0.081(5) 0.017(4) 0.042(4) -0.007(4)
O45 0.059(4) 0.073(5) 0.047(4) 0.004(3) 0.029(3) 0.016(4)
O51 0.049(4) 0.078(5) 0.034(3) 0.011(3) 0.002(3) 0.005(3)
O53 0.034(3) 0.061(4) 0.038(3) -0.004(3) 0.000(3) 0.011(3)
O55 0.062(4) 0.055(4) 0.073(5) -0.010(4) 0.025(4) -0.016(4)
O61 0.049(4) 0.083(5) 0.072(5) 0.020(4) 0.033(4) 0.007(4)
O63 0.031(3) 0.054(4) 0.085(5) 0.012(4) 0.014(3) -0.009(3)
O65 0.052(4) 0.036(4) 0.091(5) 0.007(3) 0.024(4) 0.003(3)
O71 0.043(3) 0.049(4) 0.057(4) 0.006(3) 0.018(3) 0.004(3)
O73 0.043(3) 0.055(4) 0.038(3) 0.007(3) 0.020(3) 0.021(3)
O75 0.070(4) 0.032(3) 0.069(4) -0.001(3) 0.028(4) 0.000(3)

loop_
_atom_type_symbol
_atom_type_description
_atom_type_scat_dispersion_real
_atom_type_scat_dispersion_imag
_atom_type_scat_source
C C 0.0033 0.0016 'International Tables Vol C Tables 4.2.6.8 and 6.1.1.4'
H H 0 0 'International Tables Vol C Tables 4.2.6.8 and 6.1.1.4'
N N 0.0061 0.0033 'International Tables Vol C Tables 4.2.6.8 and 6.1.1.4'
O O 0.0106 0.006 'International Tables Vol C Tables 4.2.6.8 and 6.1.1.4'
Fe Fe 0.3463 0.8444 'International Tables Vol C Tables 4.2.6.8 and 6.1.1.4'
W W -0.849 6.8722 'International Tables Vol C Tables 4.2.6.8 and 6.1.1.4'
Co Co 0.3494 0.9721 'International Tables Vol C Tables 4.2.6.8 and 6.1.1.4'

loop_
_geom_angle_atom_site_label_1
_geom_angle_atom_site_label_2
_geom_angle_atom_site_label_3
_geom_angle
_geom_angle_site_symmetry_1
_geom_angle_site_symmetry_3
C18 W1 C14 97.0(5) . .
C18 W1 C13 70.1(4) . .
C14 W1 C13 81.5(3) . .
C18 W1 C17 75.3(4) . .
C14 W1 C17 72.6(3) . .
C13 W1 C17 133.4(3) . .
C18 W1 C15 144.8(4) . .
C14 W1 C15 93.0(3) . .
C13 W1 C15 145.0(3) . .
C17 W1 C15 75.7(3) . .
C18 W1 C12 99.0(5) . .
C14 W1 C12 144.8(3) . .
C13 W1 C12 75.0(3) . .
C17 W1 C12 141.9(3) . .
C15 W1 C12 91.7(3) . .
C18 W1 C16 75.8(6) . .
C14 W1 C16 143.4(4) . .
C13 W1 C16 126.6(4) . .
C17 W1 C16 70.8(4) . .
C15 W1 C16 76.1(5) . .
C12 W1 C16 71.3(4) . .
C18 W1 C11 141.9(4) . .
C14 W1 C11 74.0(3) . .
C13 W1 C11 72.0(3) . .
C17 W1 C11 132.5(3) . .
C15 W1 C11 73.3(3) . .
C12 W1 C11 74.1(3) . .
C16 W1 C11 132.4(4) . .
C22 W2 C25 99.4(3) . .
C22 W2 C26 145.0(3) . .
C25 W2 C26 89.2(3) . .
C22 W2 C24 86.2(3) . .
C25 W2 C24 146.7(3) . .
C26 W2 C24 105.0(3) . .
C22 W2 C28 73.8(3) . .
C25 W2 C28 71.5(3) . .
C26 W2 C28 77.0(3) . .
C24 W2 C28 140.5(3) . .
C22 W2 C23 143.6(3) . .
C25 W2 C23 77.7(3) . .
C26 W2 C23 71.3(3) . .
C24 W2 C23 78.6(3) . .
C28 W2 C23 135.7(3) . .
C22 W2 C27 78.5(4) . .
C25 W2 C27 143.8(4) . .
C26 W2 C27 74.9(4) . .
C24 W2 C27 69.5(4) . .
C28 W2 C27 73.3(4) . .
C23 W2 C27 124.6(4) . .
C22 W2 C21 72.1(3) . .
C25 W2 C21 75.1(3) . .
C26 W2 C21 142.6(3) . .
C24 W2 C21 75.5(3) . .
C28 W2 C21 126.7(3) . .
C23 W2 C21 72.2(2) . .
C27 W2 C21 135.3(3) . .
C36 W3 C37A 75.4(6) . .
C36 W3 C32 80.6(5) . .
C37A W3 C32 144.8(4) . .
C36 W3 C33 70.3(4) . .
C37A W3 C33 106.2(5) . .
C32 W3 C33 89.2(3) . .
C36 W3 C34 143.6(4) . .
C37A W3 C34 90.1(5) . .
C32 W3 C34 94.3(3) . .
C33 W3 C34 146.1(3) . .
C36 W3 C38 71.8(4) . .
C37A W3 C38 73.8(4) . .
C32 W3 C38 74.4(3) . .
C33 W3 C38 140.6(3) . .
C34 W3 C38 72.1(3) . .
C36 W3 C35 120.8(5) . .
C37A W3 C35 69.3(4) . .
C32 W3 C35 145.9(3) . .
C33 W3 C35 75.9(3) . .
C34 W3 C35 82.7(3) . .
C38 W3 C35 134.9(3) . .
C36 W3 C31 136.0(4) . .
C37A W3 C31 140.7(4) . .
C32 W3 C31 73.6(3) . .
C33 W3 C31 74.3(3) . .
C34 W3 C31 74.4(3) . .
C38 W3 C31 131.0(3) . .
C35 W3 C31 72.9(3) . .
N31 Co1 N31 89.1(3) . 2_655
N31 Co1 N21 89.9(2) . .
N31 Co1 N21 92.0(2) 2_655 .
N31 Co1 N21 92.0(2) . 2_655
N31 Co1 N21 89.9(2) 2_655 2_655
N21 Co1 N21 177.3(3) . 2_655
N31 Co1 N11 177.1(2) . 2_655
N31 Co1 N11 89.1(2) 2_655 2_655
N21 Co1 N11 87.9(2) . 2_655
N21 Co1 N11 90.3(2) 2_655 2_655
N31 Co1 N11 89.1(2) . .
N31 Co1 N11 177.1(2) 2_655 .
N21 Co1 N11 90.3(2) . .
N21 Co1 N11 87.9(2) 2_655 .
N11 Co1 N11 92.8(3) 2_655 .
O63 Co2 N22 91.8(3) . .
O63 Co2 N13 176.1(3) . .
N22 Co2 N13 91.3(3) . .
O63 Co2 O65 84.6(3) . .
N22 Co2 O65 175.3(3) . .
N13 Co2 O65 92.3(3) . .
O63 Co2 N12 88.9(3) . 2_655
N22 Co2 N12 91.5(3) . 2_655
N13 Co2 N12 93.4(3) . 2_655
O65 Co2 N12 91.4(3) . 2_655
O63 Co2 O61 88.7(3) . .
N22 Co2 O61 90.8(3) . .
N13 Co2 O61 88.8(3) . .
O65 Co2 O61 86.1(3) . .
N12 Co2 O61 176.7(3) 2_655 .
N35 Fe5 N25 93.6(3) . 2_655
N35 Fe5 O55 89.2(3) . .
N25 Fe5 O55 91.6(3) 2_655 .
N35 Fe5 O53 176.1(3) . .
N25 Fe5 O53 89.7(2) 2_655 .
O55 Fe5 O53 88.7(3) . .
N35 Fe5 N15 91.0(3) . .
N25 Fe5 N15 90.7(3) 2_655 .
O55 Fe5 N15 177.7(3) . .
O53 Fe5 N15 91.0(3) . .
N35 Fe5 O51 89.1(3) . .
N25 Fe5 O51 175.7(3) 2_655 .
O55 Fe5 O51 85.2(3) . .
O53 Fe5 O51 87.5(3) . .
N15 Fe5 O51 92.6(3) . .
N32 Fe3 O75 92.8(3) . .
N32 Fe3 N33 90.6(2) . 2_655
O75 Fe3 N33 89.5(3) . 2_655
N32 Fe3 N23 91.8(3) . .
O75 Fe3 N23 173.1(3) . .
N33 Fe3 N23 95.6(3) 2_655 .
N32 Fe3 O73 90.4(2) . .
O75 Fe3 O73 86.8(3) . .
N33 Fe3 O73 176.2(2) 2_655 .
N23 Fe3 O73 88.1(3) . .
N32 Fe3 O71 177.9(3) . .
O75 Fe3 O71 86.1(3) . .
N33 Fe3 O71 91.2(3) 2_655 .
N23 Fe3 O71 89.2(2) . .
O73 Fe3 O71 87.8(2) . .
N24 Fe4 N14 94.4(3) . .
N24 Fe4 O41 173.8(3) . .
N14 Fe4 O41 91.0(3) . .
N24 Fe4 N34 91.6(3) . .
N14 Fe4 N34 92.0(3) . .
O41 Fe4 N34 91.2(3) . .
N24 Fe4 O43 91.7(3) . .
N14 Fe4 O43 89.8(3) . .
O41 Fe4 O43 85.3(3) . .
N34 Fe4 O43 176.2(3) . .
N24 Fe4 O45 89.4(3) . .
N14 Fe4 O45 174.0(3) . .
O41 Fe4 O45 85.0(3) . .
N34 Fe4 O45 92.5(3) . .
O43 Fe4 O45 85.5(3) . .
N11 C11 W1 177.2(6) . .
C11 N11 Co1 174.1(5) . .
N12 C12 W1 177.9(7) . .
C12 N12 Fe2 173.1(7) . 2_655
C12 N12 Co2 173.1(7) . 2_655
N13 C13 W1 179.1(7) . .
C13 N13 Co2 175.7(7) . .
N14 C14 W1 177.7(7) . .
C14 N14 Fe4 172.9(6) . .
N15 C15 W1 176.8(8) . .
C15 N15 Fe5 173.3(7) . .
N16 C16 W1 177.0(16) . .
N17 C17 W1 178.2(9) . .
N18 C18 W1 178.8(15) . .
N21 C21 W2 177.2(6) . .
C21 N21 Co1 176.1(6) . .
N22 C22 W2 178.1(7) . .
C22 N22 Co2 173.7(7) . .
N23 C23 W2 174.9(7) . .
C23 N23 Fe3 177.2(7) . .
N24 C24 W2 175.9(7) . .
C24 N24 Fe4 172.9(7) . .
N25 C25 W2 178.0(6) . .
C25 N25 Fe5 167.6(7) . 2_655
N26 C26 W2 179.2(10) . .
N27B C27 W2 166.4(14) . .
N27A C27 W2 160.5(15) . .
N28 C28 W2 176.8(8) . .
N31 C31 W3 178.2(6) . .
C31 N31 Co1 177.5(6) . .
N32 C32 W3 177.6(6) . .
C32 N32 Fe3 169.4(6) . .
N33 C33 W3 178.6(7) . .
C33 N33 Fe3 171.5(6) . 2_655
N34 C34 W3 177.5(7) . .
C34 N34 Fe4 171.4(7) . .
N35 C35 W3 178.7(8) . .
C35 N35 Fe5 178.3(8) . .
N36A C36 N36B 47.2(17) . .
N36A C36 W3 164.5(17) . .
N36B C36 W3 148(2) . .
N36B N36A C36 70(3) . .
N36A N36B C36 63(2) . .
N37A C37A W3 174.4(18) . .
N38 C38 W3 179.0(8) . .
C42A O41 Fe4 129.0(9) . .
O41 C42A H42A 109.5 . .
O41 C42A H42B 109.5 . .
H42A C42A H42B 109.5 . .
O41 C42A H42C 109.5 . .
H42A C42A H42C 109.5 . .
H42B C42A H42C 109.5 . .
C44A O43 Fe4 129.7(14) . .
O43 C44A H44A 109.5 . .
O43 C44A H44B 109.5 . .
H44A C44A H44B 109.5 . .
O43 C44A H44C 109.5 . .
H44A C44A H44C 109.5 . .
H44B C44A H44C 109.5 . .
O43 C44A H44D 109.5 . .
H44A C44A H44D 141.1 . .
H44B C44A H44D 56.3 . .
H44C C44A H44D 56.3 . .
O43 C44A H44E 109.5 . .
H44A C44A H44E 56.3 . .
H44B C44A H44E 141.1 . .
H44C C44A H44E 56.3 . .
H44D C44A H44E 109.5 . .
O43 C44A H44F 109.5 . .
H44A C44A H44F 56.3 . .
H44B C44A H44F 56.3 . .
H44C C44A H44F 141.1 . .
H44D C44A H44F 109.5 . .
H44E C44A H44F 109.5 . .
C46A O45 Fe4 130.1(10) . .
O45 C46A H46A 109.5 . .
O45 C46A H46B 109.5 . .
H46A C46A H46B 109.5 . .
O45 C46A H46C 109.5 . .
H46A C46A H46C 109.5 . .
H46B C46A H46C 109.5 . .
C52A O51 Fe5 123.8(13) . .
O51 C52A H52A 109.5 . .
O51 C52A H52B 109.5 . .
H52A C52A H52B 109.5 . .
O51 C52A H52C 109.5 . .
H52A C52A H52C 109.5 . .
H52B C52A H52C 109.5 . .
C54 O53 Fe5 126.4(6) . .
O53 C54 H54A 109.5 . .
O53 C54 H54B 109.5 . .
H54A C54 H54B 109.5 . .
O53 C54 H54C 109.5 . .
H54A C54 H54C 109.5 . .
H54B C54 H54C 109.5 . .
O53 C54 H54D 109.5 . .
H54A C54 H54D 141.1 . .
H54B C54 H54D 56.3 . .
H54C C54 H54D 56.3 . .
O53 C54 H54E 109.5 . .
H54A C54 H54E 56.3 . .
H54B C54 H54E 141.1 . .
H54C C54 H54E 56.3 . .
H54D C54 H54E 109.5 . .
O53 C54 H54F 109.5 . .
H54A C54 H54F 56.3 . .
H54B C54 H54F 56.3 . .
H54C C54 H54F 141.1 . .
H54D C54 H54F 109.5 . .
H54E C54 H54F 109.5 . .
C56A O55 Fe5 117.4(10) . .
O55 C56A H56A 109.5 . .
O55 C56A H56B 109.5 . .
H56A C56A H56B 109.5 . .
O55 C56A H56C 109.5 . .
H56A C56A H56C 109.5 . .
H56B C56A H56C 109.5 . .
C62 O61 Co2 121.2(8) . .
O61 C62 H62A 109.5 . .
O61 C62 H62B 109.5 . .
H62A C62 H62B 109.5 . .
O61 C62 H62C 109.5 . .
H62A C62 H62C 109.5 . .
H62B C62 H62C 109.5 . .
C64 O63 Co2 125.9(6) . .
O63 C64 H64A 109.5 . .
O63 C64 H64B 109.5 . .
H64A C64 H64B 109.5 . .
O63 C64 H64C 109.5 . .
H64A C64 H64C 109.5 . .
H64B C64 H64C 109.5 . .
C66 O65 Co2 123.8(8) . .
O65 C66 H66A 109.5 . .
O65 C66 H66B 109.5 . .
H66A C66 H66B 109.5 . .
O65 C66 H66C 109.5 . .
H66A C66 H66C 109.5 . .
H66B C66 H66C 109.5 . .
C72 O71 Fe3 124.2(6) . .
O71 C72 H72A 109.5 . .
O71 C72 H72B 109.5 . .
H72A C72 H72B 109.5 . .
O71 C72 H72C 109.5 . .
H72A C72 H72C 109.5 . .
H72B C72 H72C 109.5 . .
O71 C72 H72D 109.5 . .
H72A C72 H72D 141.1 . .
H72B C72 H72D 56.3 . .
H72C C72 H72D 56.3 . .
O71 C72 H72E 109.5 . .
H72A C72 H72E 56.3 . .
H72B C72 H72E 141.1 . .
H72C C72 H72E 56.3 . .
H72D C72 H72E 109.5 . .
O71 C72 H72F 109.5 . .
H72A C72 H72F 56.3 . .
H72B C72 H72F 56.3 . .
H72C C72 H72F 141.1 . .
H72D C72 H72F 109.5 . .
H72E C72 H72F 109.5 . .
C74 O73 Fe3 126.5(6) . .
O73 C74 H74A 109.5 . .
O73 C74 H74B 109.5 . .
H74A C74 H74B 109.5 . .
O73 C74 H74C 109.5 . .
H74A C74 H74C 109.5 . .
H74B C74 H74C 109.5 . .
C76A O75 Fe3 143.3(16) . .
O75 C76A H76A 109.5 . .
O75 C76A H76B 109.5 . .
H76A C76A H76B 109.5 . .
O75 C76A H76C 109.5 . .
H76A C76A H76C 109.5 . .
H76B C76A H76C 109.5 . .
O75 C76A H76D 109.5 . .
H76A C76A H76D 141.1 . .
H76B C76A H76D 56.3 . .
H76C C76A H76D 56.3 . .
O75 C76A H76E 109.5 . .
H76A C76A H76E 56.3 . .
H76B C76A H76E 141.1 . .
H76C C76A H76E 56.3 . .
H76D C76A H76E 109.5 . .
O75 C76A H76F 109.5 . .
H76A C76A H76F 56.3 . .
H76B C76A H76F 56.3 . .
H76C C76A H76F 141.1 . .
H76D C76A H76F 109.5 . .
H76E C76A H76F 109.5 . .
C8 O8 C8 111(3) 2_655 .

loop_
_geom_bond_atom_site_label_1
_geom_bond_atom_site_label_2
_geom_bond_distance
_geom_bond_site_symmetry_2
W1 C18 2.105(11) .
W1 C14 2.139(8) .
W1 C13 2.141(8) .
W1 C17 2.158(9) .
W1 C15 2.159(8) .
W1 C12 2.163(8) .
W1 C16 2.171(13) .
W1 C11 2.182(7) .
W2 C22 2.121(8) .
W2 C25 2.122(8) .
W2 C26 2.132(9) .
W2 C24 2.149(8) .
W2 C28 2.163(8) .
W2 C23 2.165(8) .
W2 C27 2.168(10) .
W2 C21 2.187(7) .
W3 C36 2.089(12) .
W3 C37A 2.104(12) .
W3 C32 2.139(7) .
W3 C33 2.141(8) .
W3 C34 2.152(8) .
W3 C38 2.156(8) .
W3 C35 2.157(8) .
W3 C31 2.186(7) .
Co1 N31 1.918(6) .
Co1 N31 1.918(6) 2_655
Co1 N21 1.920(6) .
Co1 N21 1.920(6) 2_655
Co1 N11 1.923(6) 2_655
Co1 N11 1.923(6) .
Co2 O63 2.031(6) .
Co2 N22 2.043(7) .
Co2 N13 2.053(7) .
Co2 O65 2.057(7) .
Co2 N12 2.058(7) 2_655
Co2 O61 2.083(7) .
Fe5 N35 2.052(7) .
Fe5 N25 2.058(7) 2_655
Fe5 O55 2.067(7) .
Fe5 O53 2.067(6) .
Fe5 N15 2.068(8) .
Fe5 O51 2.091(6) .
Fe3 N32 2.058(7) .
Fe3 O75 2.064(6) .
Fe3 N33 2.075(6) 2_655
Fe3 N23 2.080(7) .
Fe3 O73 2.088(5) .
Fe3 O71 2.089(6) .
Fe4 N24 2.044(7) .
Fe4 N14 2.049(7) .
Fe4 O41 2.057(6) .
Fe4 N34 2.071(7) .
Fe4 O43 2.075(6) .
Fe4 O45 2.090(6) .
C11 N11 1.141(9) .
C12 N12 1.127(10) .
N12 Fe2 2.058(7) 2_655
N12 Co2 2.058(7) 2_655
C13 N13 1.141(10) .
C14 N14 1.154(10) .
C15 N15 1.134(10) .
C16 N16 1.165(17) .
C17 N17 1.158(11) .
C18 N18 1.141(16) .
C21 N21 1.134(8) .
C22 N22 1.154(10) .
C23 N23 1.134(10) .
C24 N24 1.147(10) .
C25 N25 1.164(10) .
N25 Fe5 2.058(7) 2_655
C26 N26 1.159(11) .
C27 N27B 1.20(2) .
C27 N27A 1.22(2) .
C28 N28 1.152(11) .
C31 N31 1.141(9) .
C32 N32 1.160(9) .
C33 N33 1.158(10) .
N33 Fe3 2.075(6) 2_655
C34 N34 1.149(10) .
C35 N35 1.140(10) .
C36 N36A 1.24(2) .
C36 N36B 1.31(4) .
N36A N36B 1.02(4) .
C37A N37A 1.175(16) .
C38 N38 1.155(11) .
O41 C42A 1.41(2) .
C42A H42A 0.97 .
C42A H42B 0.97 .
C42A H42C 0.97 .
O43 C44A 1.429(10) .
C44A H44A 0.97 .
C44A H44B 0.97 .
C44A H44C 0.97 .
C44A H44D 0.97 .
C44A H44E 0.97 .
C44A H44F 0.97 .
O45 C46A 1.38(2) .
C46A H46A 0.97 .
C46A H46B 0.97 .
C46A H46C 0.97 .
O51 C52A 1.35(3) .
C52A H52A 0.97 .
C52A H52B 0.97 .
C52A H52C 0.97 .
O53 C54 1.414(12) .
C54 H54A 0.97 .
C54 H54B 0.97 .
C54 H54C 0.97 .
C54 H54D 0.97 .
C54 H54E 0.97 .
C54 H54F 0.97 .
O55 C56A 1.57(2) .
C56A H56A 0.97 .
C56A H56B 0.97 .
C56A H56C 0.97 .
O61 C62 1.471(15) .
C62 H62A 0.97 .
C62 H62B 0.97 .
C62 H62C 0.97 .
O63 C64 1.424(12) .
C64 H64A 0.97 .
C64 H64B 0.97 .
C64 H64C 0.97 .
O65 C66 1.431(17) .
C66 H66A 0.97 .
C66 H66B 0.97 .
C66 H66C 0.97 .
O71 C72 1.440(12) .
C72 H72A 0.97 .
C72 H72B 0.97 .
C72 H72C 0.97 .
C72 H72D 0.97 .
C72 H72E 0.97 .
C72 H72F 0.97 .
O73 C74 1.415(12) .
C74 H74A 0.97 .
C74 H74B 0.97 .
C74 H74C 0.97 .
O75 C76A 1.31(3) .
C76A H76A 0.97 .
C76A H76B 0.97 .
C76A H76C 0.97 .
C76A H76D 0.97 .
C76A H76E 0.97 .
C76A H76F 0.97 .
C1 O1 1.440(10) .
C2A O2 1.407(10) .
C3 O3 1.433(10) .
C4A O4A 1.437(10) .
C4B O4B 1.428(10) .
C5A O5 1.438(10) .
C6 O6A 1.435(10) .
C6 O6B 1.442(10) .
O7 C7 1.434(10) .
O8 C8 1.406(10) 2_655
O8 C8 1.406(10) .

loop_
_geom_torsion_atom_site_label_1
_geom_torsion_atom_site_label_2
_geom_torsion_atom_site_label_3
_geom_torsion_atom_site_label_4
_geom_torsion
W3 C36 N36A N36B 169(4)
W3 C36 N36B N36A -175(2)
